data_4341847
loop_
_publ_author_name
'Zhang, Shuanming'
'Pattacini, Roberto'
'Braunstein, Pierre'
'De Cola, Luisa'
'Plummer, Edward'
'Mauro, Matteo'
'Gourlaouen, Christophe'
'Daniel, Chantal'

_publ_section_title
;
 Synthesis, Structure, and Optical Properties of Pt(II) and Pd(II)
 Complexes with Oxazolyl- and Pyridyl-Functionalized DPPM-Type Ligands: A
 Combined Experimental and Theoretical Study.
;
_journal_name_full 'Inorganic chemistry'
_journal_page_first 141124111704004
_journal_paper_doi 10.1021/ic501566u
_journal_year 2014
_chemical_formula_moiety 'C56 H50 N2 O2 P4 Pt, 2(B F4)'
_chemical_formula_sum 'C56 H50 B2 F8 N2 O2 P4 Pt'
_chemical_formula_weight 1275.57
_space_group_IT_number 14
_symmetry_cell_setting monoclinic
_symmetry_Int_Tables_number 14
_symmetry_space_group_name_Hall '-P 2ybc'
_symmetry_space_group_name_H-M 'P 1 21/c 1'
_atom_sites_solution_hydrogens geom
_atom_sites_solution_primary direct
_atom_sites_solution_secondary difmap
_audit_creation_method SHELXL-97
_cell_angle_alpha 90.00
_cell_angle_beta 91.462(2)
_cell_angle_gamma 90.00
_cell_formula_units_Z 2
_cell_length_a 9.3583(3)
_cell_length_b 22.5243(8)
_cell_length_c 12.3493(2)
_cell_measurement_reflns_used 15749
_cell_measurement_temperature 173(2)
_cell_measurement_theta_max 27.878
_cell_measurement_theta_min 0.998
_cell_volume 2602.25(13)
_computing_cell_refinement 'HKL Scalepack (Otwinowski & Minor 1997)'
_computing_data_reduction 'HKL Denzo and Scalepack (Otwinowski & Minor 1997)'
_computing_molecular_graphics ORTEP-3
_computing_publication_material PLATON
_computing_structure_refinement 'SHELXL-97 (Sheldrick, 1997)'
_computing_structure_solution 'SHELXS-97 (Sheldrick, 1997)'
_diffrn_ambient_temperature 173(2)
_diffrn_detector_area_resol_mean 9
_diffrn_measured_fraction_theta_full 0.994
_diffrn_measured_fraction_theta_max 0.994
_diffrn_measurement_device_type KappaCCD
_diffrn_measurement_method CCD
_diffrn_radiation_monochromator graphite
_diffrn_radiation_probe x-ray
_diffrn_radiation_type MoK\a
_diffrn_radiation_wavelength 0.71073
_diffrn_reflns_av_R_equivalents 0.0862
_diffrn_reflns_av_sigmaI/netI 0.0694
_diffrn_reflns_limit_h_max 11
_diffrn_reflns_limit_h_min -12
_diffrn_reflns_limit_k_max 29
_diffrn_reflns_limit_k_min -27
_diffrn_reflns_limit_l_max 16
_diffrn_reflns_limit_l_min -16
_diffrn_reflns_number 18555
_diffrn_reflns_theta_full 27.87
_diffrn_reflns_theta_max 27.87
_diffrn_reflns_theta_min 2.18
_diffrn_source 'fine-focus sealed tube'
_exptl_absorpt_coefficient_mu 2.893
_exptl_absorpt_correction_T_max 0.846
_exptl_absorpt_correction_T_min 0.732
_exptl_absorpt_correction_type multi-scan
_exptl_absorpt_process_details
;
[c.f. r.h. blessing, acta cryst. (1995), a51, 33-38]
;
_exptl_crystal_colour colorless
_exptl_crystal_density_diffrn 1.628
_exptl_crystal_density_method 'not measured'
_exptl_crystal_description plate
_exptl_crystal_F_000 1272
_exptl_crystal_size_max 0.1
_exptl_crystal_size_mid 0.1
_exptl_crystal_size_min 0.06
_refine_diff_density_max 1.275
_refine_diff_density_min -1.805
_refine_diff_density_rms 0.189
_refine_ls_extinction_method none
_refine_ls_goodness_of_fit_ref 0.962
_refine_ls_hydrogen_treatment mixed
_refine_ls_matrix_type full
_refine_ls_number_parameters 344
_refine_ls_number_reflns 6166
_refine_ls_number_restraints 0
_refine_ls_restrained_S_all 0.962
_refine_ls_R_factor_all 0.0609
_refine_ls_R_factor_gt 0.0356
_refine_ls_shift/su_max 0.000
_refine_ls_shift/su_mean 0.000
_refine_ls_structure_factor_coef Fsqd
_refine_ls_weighting_details 'calc w=1/[\s^2^(Fo^2^)+(0.0461P)^2^+0.0000P] where P=(Fo^2^+2Fc^2^)/3'
_refine_ls_weighting_scheme calc
_refine_ls_wR_factor_gt 0.0818
_refine_ls_wR_factor_ref 0.0918
_reflns_number_gt 4435
_reflns_number_total 6166
_reflns_threshold_expression >2sigma(I)
_cod_data_source_file ic501566u_si_001.cif
_cod_data_source_block 3a
_cod_original_sg_symbol_H-M 'P 21/c'
_cod_database_code 4341847

loop_
_symmetry_equiv_pos_as_xyz
'x, y, z'
'-x, y+1/2, -z+1/2'
'-x, -y, -z'
'x, -y-1/2, z-1/2'

loop_
_atom_site_label
_atom_site_type_symbol
_atom_site_fract_x
_atom_site_fract_y
_atom_site_fract_z
_atom_site_U_iso_or_equiv
_atom_site_adp_type
_atom_site_occupancy
_atom_site_symmetry_multiplicity
_atom_site_calc_flag
_atom_site_refinement_flags
Pt1 Pt 0.0000 0.0000 1.0000 0.02069(7) Uani 1 2 d S
P1 P -0.01723(11) 0.01955(5) 0.81512(7) 0.0219(2) Uani 1 1 d .
P2 P 0.10527(10) 0.09190(4) 0.96935(7) 0.0241(2) Uani 1 1 d .
C1 C 0.0711(4) 0.08875(15) 0.8285(3) 0.0240(8) Uani 1 1 d .
C2 C 0.1305(4) 0.12145(17) 0.7458(3) 0.0279(8) Uani 1 1 d .
C3 C 0.1810(5) 0.1448(2) 0.5705(3) 0.0440(11) Uani 1 1 d .
H3A H 0.1140 0.1644 0.5184 0.053 Uiso 1 1 calc R
H3B H 0.2533 0.1227 0.5296 0.053 Uiso 1 1 calc R
C4 C 0.2520(5) 0.19009(19) 0.6440(3) 0.0417(10) Uani 1 1 d .
H4A H 0.3570 0.1901 0.6362 0.050 Uiso 1 1 calc R
H4B H 0.2145 0.2305 0.6297 0.050 Uiso 1 1 calc R
C5 C 0.0811(4) -0.03122(16) 0.7309(3) 0.0230(8) Uani 1 1 d .
C6 C 0.1981(4) -0.06096(18) 0.7778(3) 0.0336(9) Uani 1 1 d .
H6 H 0.2203 -0.0557 0.8527 0.040 Uiso 1 1 calc R
C7 C 0.2818(4) -0.09794(19) 0.7169(3) 0.0368(10) Uani 1 1 d .
H7 H 0.3599 -0.1186 0.7501 0.044 Uiso 1 1 calc R
C8 C 0.2521(4) -0.10484(19) 0.6083(3) 0.0392(10) Uani 1 1 d .
H8 H 0.3113 -0.1294 0.5658 0.047 Uiso 1 1 calc R
C9 C 0.1371(5) -0.0764(2) 0.5611(3) 0.0435(11) Uani 1 1 d .
H9 H 0.1165 -0.0815 0.4860 0.052 Uiso 1 1 calc R
C10 C 0.0506(4) -0.04011(19) 0.6225(3) 0.0348(10) Uani 1 1 d .
H10 H -0.0303 -0.0213 0.5895 0.042 Uiso 1 1 calc R
C11 C -0.1900(4) 0.02919(19) 0.7479(3) 0.0271(8) Uani 1 1 d .
C12 C -0.2428(4) 0.08560(19) 0.7256(3) 0.0361(10) Uani 1 1 d .
H12 H -0.1881 0.1195 0.7458 0.043 Uiso 1 1 calc R
C13 C -0.3745(5) 0.0927(3) 0.6741(4) 0.0544(13) Uani 1 1 d .
H13 H -0.4098 0.1315 0.6590 0.065 Uiso 1 1 calc R
C14 C -0.4548(5) 0.0439(3) 0.6446(4) 0.0586(15) Uani 1 1 d .
H14 H -0.5453 0.0489 0.6093 0.070 Uiso 1 1 calc R
C15 C -0.4037(5) -0.0123(3) 0.6663(5) 0.0549(15) Uani 1 1 d .
H15 H -0.4593 -0.0459 0.6455 0.066 Uiso 1 1 calc R
C16 C -0.2728(5) -0.0204(2) 0.7179(4) 0.0398(10) Uani 1 1 d .
H16 H -0.2388 -0.0593 0.7332 0.048 Uiso 1 1 calc R
C17 C 0.2966(4) 0.10217(17) 0.9920(3) 0.0263(8) Uani 1 1 d .
C18 C 0.3872(4) 0.0639(2) 0.9397(4) 0.0512(13) Uani 1 1 d .
H18 H 0.3485 0.0315 0.8992 0.061 Uiso 1 1 calc R
C19 C 0.5324(5) 0.0721(3) 0.9457(4) 0.0597(15) Uani 1 1 d .
H19 H 0.5936 0.0449 0.9108 0.072 Uiso 1 1 calc R
C20 C 0.5894(5) 0.1191(2) 1.0014(4) 0.0501(13) Uani 1 1 d .
H20 H 0.6897 0.1254 1.0034 0.060 Uiso 1 1 calc R
C21 C 0.5022(5) 0.1563(2) 1.0535(5) 0.0587(14) Uani 1 1 d .
H21 H 0.5420 0.1885 1.0935 0.070 Uiso 1 1 calc R
C22 C 0.3554(5) 0.1484(2) 1.0496(4) 0.0461(11) Uani 1 1 d .
H22 H 0.2954 0.1751 1.0871 0.055 Uiso 1 1 calc R
C23 C 0.0178(4) 0.15540(18) 1.0292(3) 0.0323(9) Uani 1 1 d .
C24 C 0.0233(6) 0.1642(2) 1.1397(3) 0.0533(13) Uani 1 1 d .
H24 H 0.0795 0.1386 1.1846 0.064 Uiso 1 1 calc R
C25 C -0.0526(7) 0.2103(3) 1.1858(5) 0.081(2) Uani 1 1 d .
H25 H -0.0479 0.2160 1.2621 0.097 Uiso 1 1 calc R
C26 C -0.1347(6) 0.2476(3) 1.1218(6) 0.084(2) Uani 1 1 d .
H26 H -0.1876 0.2788 1.1538 0.101 Uiso 1 1 calc R
C27 C -0.1401(6) 0.2397(2) 1.0105(5) 0.0726(16) Uani 1 1 d .
H27 H -0.1959 0.2657 0.9659 0.087 Uiso 1 1 calc R
C28 C -0.0644(5) 0.1942(2) 0.9645(4) 0.0472(11) Uani 1 1 d .
H28 H -0.0680 0.1890 0.8882 0.057 Uiso 1 1 calc R
N1 N 0.2122(4) 0.16887(15) 0.7505(3) 0.0362(8) Uani 1 1 d .
O1 O 0.1036(3) 0.10474(12) 0.64250(18) 0.0363(7) Uani 1 1 d .
B1 B 0.3953(7) 0.2935(3) 0.8692(4) 0.0519(14) Uani 1 1 d .
F1 F 0.2800(3) 0.25976(12) 0.9034(2) 0.0620(8) Uani 1 1 d .
F2 F 0.4720(4) 0.26071(15) 0.7982(2) 0.0905(11) Uani 1 1 d .
F3 F 0.3469(5) 0.34362(16) 0.8228(3) 0.1122(14) Uani 1 1 d .
F4 F 0.4779(3) 0.30714(17) 0.9592(3) 0.0872(11) Uani 1 1 d .
H1N H 0.238(4) 0.1866(18) 0.815(3) 0.041(12) Uiso 1 1 d .

loop_
_atom_site_aniso_label
_atom_site_aniso_U_11
_atom_site_aniso_U_22
_atom_site_aniso_U_33
_atom_site_aniso_U_23
_atom_site_aniso_U_13
_atom_site_aniso_U_12
Pt1 0.02597(12) 0.01881(11) 0.01746(11) -0.00139(7) 0.00387(7) -0.00424(9)
P1 0.0248(5) 0.0226(5) 0.0185(5) 0.0002(4) 0.0033(4) -0.0030(4)
P2 0.0282(5) 0.0204(5) 0.0238(5) -0.0023(4) 0.0033(4) -0.0034(4)
C1 0.0270(19) 0.0179(19) 0.0273(18) -0.0001(15) 0.0030(14) -0.0041(15)
C2 0.027(2) 0.025(2) 0.032(2) 0.0003(16) 0.0014(15) -0.0008(17)
C3 0.052(3) 0.044(3) 0.036(2) 0.014(2) 0.0093(19) -0.010(2)
C4 0.049(3) 0.038(3) 0.040(2) 0.0102(19) 0.0147(19) -0.006(2)
C5 0.025(2) 0.021(2) 0.0236(18) -0.0007(15) 0.0035(14) -0.0053(15)
C6 0.035(2) 0.038(2) 0.028(2) 0.0006(17) -0.0006(16) -0.0018(19)
C7 0.029(2) 0.037(3) 0.044(2) 0.0040(19) 0.0021(17) 0.0050(18)
C8 0.037(2) 0.038(3) 0.043(2) -0.011(2) 0.0093(18) 0.005(2)
C9 0.047(3) 0.057(3) 0.027(2) -0.011(2) 0.0000(18) 0.013(2)
C10 0.033(2) 0.049(3) 0.0223(19) -0.0044(18) -0.0026(15) 0.009(2)
C11 0.028(2) 0.033(2) 0.0205(18) -0.0046(17) 0.0035(14) -0.0005(18)
C12 0.034(2) 0.037(3) 0.037(2) -0.0014(18) -0.0004(17) 0.0032(19)
C13 0.041(3) 0.062(4) 0.060(3) 0.003(3) -0.006(2) 0.021(3)
C14 0.029(3) 0.090(5) 0.056(3) -0.004(3) -0.006(2) 0.006(3)
C15 0.033(3) 0.075(4) 0.057(3) -0.015(3) -0.003(2) -0.016(2)
C16 0.029(2) 0.044(3) 0.046(3) -0.003(2) -0.0018(19) -0.006(2)
C17 0.0249(19) 0.028(2) 0.0259(18) 0.0014(15) 0.0023(15) -0.0040(16)
C18 0.029(2) 0.062(3) 0.063(3) -0.030(2) 0.012(2) -0.008(2)
C19 0.032(3) 0.087(4) 0.060(3) -0.015(3) 0.013(2) -0.002(3)
C20 0.027(2) 0.065(4) 0.058(3) 0.016(3) -0.003(2) -0.011(2)
C21 0.048(3) 0.045(3) 0.083(4) -0.003(3) -0.023(3) -0.012(3)
C22 0.044(3) 0.032(3) 0.062(3) -0.013(2) -0.012(2) -0.001(2)
C23 0.031(2) 0.020(2) 0.046(2) -0.0087(18) 0.0153(17) -0.0098(17)
C24 0.079(4) 0.036(3) 0.046(3) -0.013(2) 0.026(2) -0.008(3)
C25 0.118(5) 0.044(4) 0.084(4) -0.033(3) 0.060(4) -0.021(4)
C26 0.076(4) 0.036(3) 0.143(6) -0.033(4) 0.051(4) -0.006(3)
C27 0.051(3) 0.040(3) 0.126(5) -0.019(3) 0.013(3) 0.004(3)
C28 0.040(3) 0.033(3) 0.068(3) -0.008(2) -0.001(2) 0.005(2)
N1 0.043(2) 0.032(2) 0.0343(19) 0.0023(15) 0.0040(15) -0.0134(16)
O1 0.0480(17) 0.0379(17) 0.0232(13) 0.0041(12) 0.0021(11) -0.0121(14)
B1 0.073(4) 0.045(3) 0.038(3) -0.001(2) 0.016(3) -0.014(3)
F1 0.0708(19) 0.0556(18) 0.0604(16) -0.0147(14) 0.0183(14) -0.0238(16)
F2 0.106(3) 0.089(3) 0.079(2) -0.0296(19) 0.0467(18) -0.008(2)
F3 0.172(4) 0.066(3) 0.100(3) 0.034(2) 0.020(3) 0.017(3)
F4 0.078(2) 0.126(3) 0.0590(17) -0.026(2) 0.0179(14) -0.048(2)

loop_
_atom_type_symbol
_atom_type_description
_atom_type_scat_dispersion_real
_atom_type_scat_dispersion_imag
_atom_type_scat_source
Pt Pt -1.7033 8.3905 'International Tables Vol C Tables 4.2.6.8 and 6.1.1.4'
P P 0.1023 0.0942 'International Tables Vol C Tables 4.2.6.8 and 6.1.1.4'
C C 0.0033 0.0016 'International Tables Vol C Tables 4.2.6.8 and 6.1.1.4'
N N 0.0061 0.0033 'International Tables Vol C Tables 4.2.6.8 and 6.1.1.4'
O O 0.0106 0.0060 'International Tables Vol C Tables 4.2.6.8 and 6.1.1.4'
B B 0.0013 0.0007 'International Tables Vol C Tables 4.2.6.8 and 6.1.1.4'
F F 0.0171 0.0103 'International Tables Vol C Tables 4.2.6.8 and 6.1.1.4'
H H 0.0000 0.0000 'International Tables Vol C Tables 4.2.6.8 and 6.1.1.4'

loop_
_geom_angle_atom_site_label_1
_geom_angle_atom_site_label_2
_geom_angle_atom_site_label_3
_geom_angle
_geom_angle_site_symmetry_1
_geom_angle_site_symmetry_3
P1 Pt1 P1 180.000(9) 3_557 .
P1 Pt1 P2 72.01(3) 3_557 3_557
P1 Pt1 P2 107.99(3) . 3_557
P1 Pt1 P2 107.99(3) 3_557 .
P1 Pt1 P2 72.01(3) . .
P2 Pt1 P2 180.00(2) 3_557 .
C1 P1 C11 110.27(18) . .
C1 P1 C5 111.47(16) . .
C11 P1 C5 105.84(16) . .
C1 P1 Pt1 93.13(11) . .
C11 P1 Pt1 120.75(12) . .
C5 P1 Pt1 114.84(12) . .
C1 P2 C23 111.21(19) . .
C1 P2 C17 108.04(16) . .
C23 P2 C17 106.83(18) . .
C1 P2 Pt1 93.32(12) . .
C23 P2 Pt1 115.94(12) . .
C17 P2 Pt1 120.45(13) . .
C2 C1 P2 129.8(3) . .
C2 C1 P1 126.4(3) . .
P2 C1 P1 101.54(17) . .
N1 C2 O1 111.3(3) . .
N1 C2 C1 130.0(3) . .
O1 C2 C1 118.7(3) . .
O1 C3 C4 105.5(3) . .
O1 C3 H3A 110.6 . .
C4 C3 H3A 110.6 . .
O1 C3 H3B 110.6 . .
C4 C3 H3B 110.6 . .
H3A C3 H3B 108.8 . .
N1 C4 C3 101.7(3) . .
N1 C4 H4A 111.4 . .
C3 C4 H4A 111.4 . .
N1 C4 H4B 111.4 . .
C3 C4 H4B 111.4 . .
H4A C4 H4B 109.3 . .
C10 C5 C6 118.4(3) . .
C10 C5 P1 123.6(3) . .
C6 C5 P1 118.0(3) . .
C7 C6 C5 120.9(3) . .
C7 C6 H6 119.6 . .
C5 C6 H6 119.6 . .
C8 C7 C6 119.8(4) . .
C8 C7 H7 120.1 . .
C6 C7 H7 120.1 . .
C9 C8 C7 120.0(4) . .
C9 C8 H8 120.0 . .
C7 C8 H8 120.0 . .
C8 C9 C10 120.4(4) . .
C8 C9 H9 119.8 . .
C10 C9 H9 119.8 . .
C5 C10 C9 120.4(4) . .
C5 C10 H10 119.8 . .
C9 C10 H10 119.8 . .
C12 C11 C16 119.0(4) . .
C12 C11 P1 120.7(3) . .
C16 C11 P1 120.4(4) . .
C13 C12 C11 120.4(4) . .
C13 C12 H12 119.8 . .
C11 C12 H12 119.8 . .
C14 C13 C12 120.2(5) . .
C14 C13 H13 119.9 . .
C12 C13 H13 119.9 . .
C13 C14 C15 119.9(5) . .
C13 C14 H14 120.0 . .
C15 C14 H14 120.0 . .
C14 C15 C16 120.8(5) . .
C14 C15 H15 119.6 . .
C16 C15 H15 119.6 . .
C15 C16 C11 119.7(5) . .
C15 C16 H16 120.2 . .
C11 C16 H16 120.2 . .
C22 C17 C18 118.4(4) . .
C22 C17 P2 123.9(3) . .
C18 C17 P2 117.5(3) . .
C19 C18 C17 120.6(4) . .
C19 C18 H18 119.7 . .
C17 C18 H18 119.7 . .
C20 C19 C18 120.4(5) . .
C20 C19 H19 119.8 . .
C18 C19 H19 119.8 . .
C21 C20 C19 119.4(4) . .
C21 C20 H20 120.3 . .
C19 C20 H20 120.3 . .
C20 C21 C22 121.1(5) . .
C20 C21 H21 119.4 . .
C22 C21 H21 119.4 . .
C17 C22 C21 120.0(4) . .
C17 C22 H22 120.0 . .
C21 C22 H22 120.0 . .
C24 C23 C28 118.7(4) . .
C24 C23 P2 120.8(4) . .
C28 C23 P2 120.4(4) . .
C23 C24 C25 120.6(5) . .
C23 C24 H24 119.7 . .
C25 C24 H24 119.7 . .
C26 C25 C24 120.3(5) . .
C26 C25 H25 119.8 . .
C24 C25 H25 119.8 . .
C25 C26 C27 119.8(5) . .
C25 C26 H26 120.1 . .
C27 C26 H26 120.1 . .
C28 C27 C26 119.9(6) . .
C28 C27 H27 120.1 . .
C26 C27 H27 120.1 . .
C27 C28 C23 120.7(5) . .
C27 C28 H28 119.7 . .
C23 C28 H28 119.7 . .
C2 N1 C4 112.9(3) . .
C2 N1 H1N 122(3) . .
C4 N1 H1N 125(3) . .
C2 O1 C3 108.5(3) . .
F3 B1 F2 111.0(4) . .
F3 B1 F4 109.6(5) . .
F2 B1 F4 110.3(5) . .
F3 B1 F1 109.5(5) . .
F2 B1 F1 108.8(4) . .
F4 B1 F1 107.5(4) . .

loop_
_geom_bond_atom_site_label_1
_geom_bond_atom_site_label_2
_geom_bond_distance
_geom_bond_site_symmetry_2
Pt1 P1 2.3267(9) 3_557
Pt1 P1 2.3267(9) .
Pt1 P2 2.3276(9) 3_557
Pt1 P2 2.3277(9) .
P1 C1 1.770(4) .
P1 C11 1.811(4) .
P1 C5 1.812(4) .
P2 C1 1.762(3) .
P2 C23 1.815(4) .
P2 C17 1.820(4) .
C1 C2 1.386(5) .
C2 N1 1.314(5) .
C2 O1 1.348(4) .
C3 O1 1.471(4) .
C3 C4 1.508(6) .
C3 H3A 0.9900 .
C3 H3B 0.9900 .
C4 N1 1.456(5) .
C4 H4A 0.9900 .
C4 H4B 0.9900 .
C5 C10 1.377(5) .
C5 C6 1.396(5) .
C6 C7 1.380(5) .
C6 H6 0.9500 .
C7 C8 1.372(5) .
C7 H7 0.9500 .
C8 C9 1.370(5) .
C8 H8 0.9500 .
C9 C10 1.389(5) .
C9 H9 0.9500 .
C10 H10 0.9500 .
C11 C12 1.388(6) .
C11 C16 1.403(6) .
C12 C13 1.382(5) .
C12 H12 0.9500 .
C13 C14 1.376(7) .
C13 H13 0.9500 .
C14 C15 1.376(8) .
C14 H14 0.9500 .
C15 C16 1.379(7) .
C15 H15 0.9500 .
C16 H16 0.9500 .
C17 C22 1.368(5) .
C17 C18 1.381(5) .
C18 C19 1.371(6) .
C18 H18 0.9500 .
C19 C20 1.363(7) .
C19 H19 0.9500 .
C20 C21 1.345(7) .
C20 H20 0.9500 .
C21 C22 1.385(6) .
C21 H21 0.9500 .
C22 H22 0.9500 .
C23 C24 1.378(6) .
C23 C28 1.400(6) .
C24 C25 1.387(7) .
C24 H24 0.9500 .
C25 C26 1.376(8) .
C25 H25 0.9500 .
C26 C27 1.386(8) .
C26 H26 0.9500 .
C27 C28 1.378(6) .
C27 H27 0.9500 .
C28 H28 0.9500 .
N1 H1N 0.91(4) .
B1 F3 1.339(6) .
B1 F2 1.365(6) .
B1 F4 1.372(6) .
B1 F1 1.395(6) .
